data_7040018
loop_
_publ_author_name
'Massoud, Salah S.'
'Ledet, Catherine C.'
'Junk, Thomas'
'Bosch, Simone'
'Comba, Peter'
'Herchel, Radovan'
'Ho\<sek, Jan'
'Tr\'avn\'i\<cek, Zden\<ek'
'Fischer, Roland C.'
'Mautner, Franz A.'

_publ_section_title
;
 Dinuclear metal(ii)-acetato complexes based on bicompartmental
 4-chlorophenolate: syntheses, structures, magnetic properties, DNA
 interactions and phosphodiester hydrolysis.
;
_journal_issue 32
_journal_name_full 'Dalton transactions (Cambridge, England : 2003)'
_journal_page_first 12933
_journal_page_last 12950
_journal_paper_doi 10.1039/c6dt02596j
_journal_volume 45
_journal_year 2016
_chemical_formula_moiety 'C36 H36 Cl Mn2 N6 O5, Cl O4, O'
_chemical_formula_sum 'C36 H36 Cl2 Mn2 N6 O10'
_chemical_formula_weight 893.49
_chemical_name_common '[Mn2(LCl-O)(mu-OAc)2](ClO4)(H2O)'
_chemical_name_systematic
; 
 ? 
;
_space_group_IT_number 14
_symmetry_cell_setting monoclinic
_symmetry_space_group_name_Hall '-P 2ybc'
_symmetry_space_group_name_H-M 'P 1 21/c 1'
_atom_sites_solution_hydrogens geom
_atom_sites_solution_primary direct
_atom_sites_solution_secondary difmap
_audit_creation_method SHELXL
_audit_update_record
;
2015-12-31 deposited with the CCDC.
2016-07-21 downloaded from the CCDC.
;
_cell_angle_alpha 90.00
_cell_angle_beta 91.4990(10)
_cell_angle_gamma 90.00
_cell_formula_units_Z 4
_cell_length_a 10.2227(2)
_cell_length_b 13.9012(4)
_cell_length_c 28.2107(7)
_cell_measurement_reflns_used 9094
_cell_measurement_temperature 100(2)
_cell_measurement_theta_max 30.00
_cell_measurement_theta_min 2.43
_cell_volume 4007.59(17)
_computing_cell_refinement 'Bruker SAINT'
_computing_data_collection 'Bruker APEX2'
_computing_data_reduction 'Bruker SAINT'
_computing_molecular_graphics 'Bruker SHELXTL'
_computing_publication_material 'Bruker SHELXTL'
_computing_structure_refinement 'SHELXL-97 (Sheldrick, 2008)'
_computing_structure_solution 'SHELXS-97 (Sheldrick, 2008)'
_diffrn_ambient_temperature 100(2)
_diffrn_measured_fraction_theta_full 0.999
_diffrn_measured_fraction_theta_max 0.999
_diffrn_measurement_device_type 'Bruker APEX-II CCD'
_diffrn_measurement_method '\f- and \w-scans'
_diffrn_radiation_monochromator graphite
_diffrn_radiation_source 'fine-focus sealed tube'
_diffrn_radiation_type MoK\a
_diffrn_radiation_wavelength 0.71073
_diffrn_reflns_av_R_equivalents 0.0293
_diffrn_reflns_av_sigmaI/netI 0.0151
_diffrn_reflns_limit_h_max 13
_diffrn_reflns_limit_h_min -13
_diffrn_reflns_limit_k_max 18
_diffrn_reflns_limit_k_min -18
_diffrn_reflns_limit_l_max 38
_diffrn_reflns_limit_l_min -38
_diffrn_reflns_number 111141
_diffrn_reflns_theta_full 29.00
_diffrn_reflns_theta_max 29.00
_diffrn_reflns_theta_min 2.49
_exptl_absorpt_coefficient_mu 0.826
_exptl_absorpt_correction_T_max 0.9220
_exptl_absorpt_correction_T_min 0.7722
_exptl_absorpt_correction_type multi-scan
_exptl_absorpt_process_details SADABS
_exptl_crystal_colour colorless
_exptl_crystal_density_diffrn 1.481
_exptl_crystal_density_method 'not measured'
_exptl_crystal_description prism
_exptl_crystal_F_000 1832
_exptl_crystal_size_max 0.33
_exptl_crystal_size_mid 0.12
_exptl_crystal_size_min 0.10
_refine_diff_density_max 0.929
_refine_diff_density_min -0.484
_refine_diff_density_rms 0.062
_refine_ls_extinction_method none
_refine_ls_goodness_of_fit_ref 1.041
_refine_ls_matrix_type full
_refine_ls_number_parameters 525
_refine_ls_number_reflns 10643
_refine_ls_number_restraints 12
_refine_ls_restrained_S_all 1.044
_refine_ls_R_factor_all 0.0332
_refine_ls_R_factor_gt 0.0296
_refine_ls_shift/su_max 0.002
_refine_ls_shift/su_mean 0.000
_refine_ls_structure_factor_coef Fsqd
_refine_ls_weighting_details 'calc w=1/[\s^2^(Fo^2^)+(0.0343P)^2^+3.9767P] where P=(Fo^2^+2Fc^2^)/3'
_refine_ls_weighting_scheme calc
_refine_ls_wR_factor_gt 0.0777
_refine_ls_wR_factor_ref 0.0798
_reflns_number_gt 9734
_reflns_number_total 10643
_reflns_threshold_expression >2sigma(I)
_cod_data_source_file c6dt02596j2.cif
_cod_data_source_block r2677z
_cod_depositor_comments
;
The following automatic conversions were performed:

'_symmetry_cell_setting' value 'Monoclinic' changed to 'monoclinic'
according to
/usr/data/users/saulius/crontab/automatic-downloads/rss-feeds/RSC/lib/dictionaries/cif_core.dic
dictionary named 'cif_core.dic' version 2.4.2 from 2011-04-26.

Automatic conversion script
Id: cif_fix_values 4268 2015-11-12 08:31:59Z antanas 

 Adding full bibliography for 7040013--7040018.cif.
;
_cod_original_sg_symbol_H-M 'P 21/c'
_cod_database_code 7040018

loop_
_symmetry_equiv_pos_as_xyz
'x, y, z'
'-x, y+1/2, -z+1/2'
'-x, -y, -z'
'x, -y-1/2, z-1/2'

loop_
_atom_site_label
_atom_site_type_symbol
_atom_site_fract_x
_atom_site_fract_y
_atom_site_fract_z
_atom_site_U_iso_or_equiv
_atom_site_adp_type
_atom_site_occupancy
_atom_site_symmetry_multiplicity
_atom_site_calc_flag
_atom_site_refinement_flags
_atom_site_disorder_assembly
_atom_site_disorder_group
Mn2 Mn 0.75077(2) 0.373790(15) 0.397675(7) 0.01114(5) Uani 1 1 d . . .
Mn1 Mn 0.43105(2) 0.305616(15) 0.415301(7) 0.01123(5) Uani 1 1 d . . .
Cl2 Cl 0.12034(3) 0.87957(2) 0.346989(12) 0.01586(7) Uani 1 1 d . . .
Cl1 Cl 0.50978(4) 0.17866(3) 0.169031(13) 0.02294(8) Uani 1 1 d . . .
O1 O 0.58229(10) 0.30957(7) 0.36559(3) 0.01264(19) Uani 1 1 d . . .
O2 O 0.44519(10) 0.44683(8) 0.44037(4) 0.0169(2) Uani 1 1 d . . .
O4 O 0.56015(10) 0.22738(8) 0.46448(4) 0.0178(2) Uani 1 1 d . . .
O5 O 0.75699(11) 0.29717(9) 0.46170(4) 0.0208(2) Uani 1 1 d . . .
O7 O 0.08482(13) 0.91633(10) 0.39272(4) 0.0272(3) Uani 1 1 d . . .
O9 O 0.18432(13) 0.95484(8) 0.32074(4) 0.0245(3) Uani 1 1 d . . .
O3 O 0.64386(11) 0.49774(8) 0.42011(4) 0.0206(2) Uani 1 1 d . . .
O8 O 0.20785(13) 0.79940(9) 0.35319(5) 0.0313(3) Uani 1 1 d . . .
O6 O 0.00413(13) 0.84940(11) 0.32101(5) 0.0326(3) Uani 1 1 d . . .
N6 N 0.86312(12) 0.25563(9) 0.35877(4) 0.0144(2) Uani 1 1 d . . .
N4 N 0.78719(11) 0.43565(8) 0.32220(4) 0.0108(2) Uani 1 1 d . . .
N2 N 0.27152(12) 0.24550(9) 0.46009(4) 0.0160(2) Uani 1 1 d . . .
N3 N 0.29816(12) 0.35803(9) 0.35200(4) 0.0136(2) Uani 1 1 d . . .
N5 N 0.92879(12) 0.47130(9) 0.40373(4) 0.0140(2) Uani 1 1 d . . .
N1 N 0.35948(12) 0.16698(9) 0.37667(4) 0.0139(2) Uani 1 1 d . . .
C6 C 0.60983(13) 0.33719(10) 0.28314(5) 0.0115(2) Uani 1 1 d . . .
C5 C 0.59196(14) 0.30577(10) 0.23641(5) 0.0135(3) Uani 1 1 d . . .
H5 H 0.6175 0.3454 0.2108 0.016 Uiso 1 1 calc R . .
C22 C 0.93570(13) 0.53885(10) 0.36955(5) 0.0127(3) Uani 1 1 d . . .
C20 C 0.66398(13) 0.43620(10) 0.29303(5) 0.0117(2) Uani 1 1 d . . .
H20A H 0.6805 0.4685 0.2625 0.014 Uiso 1 1 calc R . .
H20B H 0.5975 0.4743 0.3097 0.014 Uiso 1 1 calc R . .
C23 C 1.03244(14) 0.60927(10) 0.37036(6) 0.0163(3) Uani 1 1 d . . .
H23 H 1.0354 0.6562 0.3459 0.020 Uiso 1 1 calc R . .
C28 C 0.88836(13) 0.27439(10) 0.31320(5) 0.0129(3) Uani 1 1 d . . .
C33 C 0.53031(14) 0.51165(10) 0.43459(5) 0.0132(3) Uani 1 1 d . . .
C1 C 0.57032(13) 0.27848(10) 0.32109(5) 0.0111(2) Uani 1 1 d . . .
C2 C 0.51580(14) 0.18712(10) 0.31117(5) 0.0134(3) Uani 1 1 d . . .
C15 C 0.25986(13) 0.28736(11) 0.32210(5) 0.0141(3) Uani 1 1 d . . .
C3 C 0.50029(14) 0.15658(11) 0.26434(5) 0.0156(3) Uani 1 1 d . . .
H3 H 0.4648 0.0948 0.2576 0.019 Uiso 1 1 calc R . .
C21 C 0.83083(14) 0.53529(10) 0.33092(5) 0.0132(3) Uani 1 1 d . . .
H21A H 0.7553 0.5749 0.3403 0.016 Uiso 1 1 calc R . .
H21B H 0.8654 0.5626 0.3014 0.016 Uiso 1 1 calc R . .
C19 C 0.30599(14) 0.44806(11) 0.33489(5) 0.0163(3) Uani 1 1 d . . .
H19 H 0.3330 0.4981 0.3559 0.020 Uiso 1 1 calc R . .
C27 C 0.89105(14) 0.37926(10) 0.29916(5) 0.0130(3) Uani 1 1 d . . .
H27A H 0.9775 0.4068 0.3081 0.016 Uiso 1 1 calc R . .
H27B H 0.8795 0.3845 0.2643 0.016 Uiso 1 1 calc R . .
C29 C 0.91805(14) 0.20199(11) 0.28097(6) 0.0174(3) Uani 1 1 d . . .
H29 H 0.9347 0.2171 0.2488 0.021 Uiso 1 1 calc R . .
C4 C 0.53658(14) 0.21622(11) 0.22763(5) 0.0154(3) Uani 1 1 d . . .
C16 C 0.22961(14) 0.30479(11) 0.27444(5) 0.0173(3) Uani 1 1 d . . .
H16 H 0.2035 0.2535 0.2540 0.021 Uiso 1 1 calc R . .
C17 C 0.23808(15) 0.39793(12) 0.25712(6) 0.0199(3) Uani 1 1 d . . .
H17 H 0.2180 0.4114 0.2247 0.024 Uiso 1 1 calc R . .
C24 C 1.12473(15) 0.60990(11) 0.40744(6) 0.0194(3) Uani 1 1 d . . .
H24 H 1.1909 0.6578 0.4089 0.023 Uiso 1 1 calc R . .
C34 C 0.49083(16) 0.61332(11) 0.44636(5) 0.0186(3) Uani 1 1 d . . .
H34A H 0.5613 0.6576 0.4381 0.028 Uiso 1 1 calc R . .
H34B H 0.4746 0.6182 0.4804 0.028 Uiso 1 1 calc R . .
H34C H 0.4110 0.6302 0.4283 0.028 Uiso 1 1 calc R . .
C13 C 0.21384(16) 0.29102(13) 0.49600(6) 0.0215(3) Uani 1 1 d . . .
H13 H 0.2344 0.3568 0.5016 0.026 Uiso 1 1 calc R . .
C9 C 0.24152(14) 0.15282(11) 0.45177(6) 0.0177(3) Uani 1 1 d . . .
C7 C 0.47139(15) 0.12394(10) 0.35114(5) 0.0150(3) Uani 1 1 d . . .
H7A H 0.4448 0.0605 0.3382 0.018 Uiso 1 1 calc R . .
H7B H 0.5455 0.1136 0.3739 0.018 Uiso 1 1 calc R . .
C8 C 0.31831(16) 0.10070(11) 0.41456(6) 0.0187(3) Uani 1 1 d . . .
H8A H 0.3967 0.0707 0.4297 0.022 Uiso 1 1 calc R . .
H8B H 0.2637 0.0488 0.4004 0.022 Uiso 1 1 calc R . .
C18 C 0.27643(15) 0.47121(11) 0.28805(6) 0.0193(3) Uani 1 1 d . . .
H18 H 0.2822 0.5358 0.2773 0.023 Uiso 1 1 calc R . .
C14 C 0.24787(14) 0.18884(11) 0.34400(5) 0.0164(3) Uani 1 1 d . . .
H14A H 0.1655 0.1853 0.3616 0.020 Uiso 1 1 calc R . .
H14B H 0.2436 0.1399 0.3185 0.020 Uiso 1 1 calc R . .
C35 C 0.67736(15) 0.23734(11) 0.47821(5) 0.0161(3) Uani 1 1 d . . .
C30 C 0.92280(15) 0.10752(11) 0.29669(6) 0.0213(3) Uani 1 1 d . . .
H30 H 0.9444 0.0571 0.2756 0.026 Uiso 1 1 calc R . .
C25 C 1.11906(15) 0.53966(12) 0.44232(6) 0.0203(3) Uani 1 1 d . . .
H25 H 1.1817 0.5381 0.4678 0.024 Uiso 1 1 calc R . .
C26 C 1.01966(15) 0.47188(11) 0.43906(5) 0.0178(3) Uani 1 1 d . . .
H26 H 1.0156 0.4237 0.4629 0.021 Uiso 1 1 calc R . .
C31 C 0.89561(16) 0.08750(11) 0.34362(6) 0.0226(3) Uani 1 1 d . . .
H31 H 0.8975 0.0233 0.3551 0.027 Uiso 1 1 calc R . .
C32 C 0.86569(15) 0.16313(11) 0.37329(6) 0.0191(3) Uani 1 1 d . . .
H32 H 0.8461 0.1494 0.4053 0.023 Uiso 1 1 calc R . .
C12 C 0.12578(18) 0.24603(15) 0.52510(7) 0.0310(4) Uani 1 1 d . . .
H12 H 0.0880 0.2797 0.5507 0.037 Uiso 1 1 calc R . .
C10 C 0.15034(17) 0.10378(13) 0.47866(7) 0.0278(4) Uani 1 1 d . . .
H10 H 0.1274 0.0391 0.4713 0.033 Uiso 1 1 calc R . .
C11 C 0.09381(19) 0.15087(15) 0.51621(8) 0.0353(5) Uani 1 1 d . . .
H11 H 0.0337 0.1182 0.5357 0.042 Uiso 1 1 calc R . .
C36 C 0.7265(2) 0.17342(17) 0.51806(8) 0.0387(5) Uani 1 1 d . . .
H36A H 0.7253 0.1062 0.5075 0.058 Uiso 1 1 calc R . .
H36B H 0.6701 0.1807 0.5454 0.058 Uiso 1 1 calc R . .
H36C H 0.8163 0.1918 0.5272 0.058 Uiso 1 1 calc R . .
O10 O 0.4595(4) 0.0698(3) 0.51944(15) 0.0597(11) Uani 0.48 1 d P A 1
O11 O 0.4164(5) 0.0994(4) 0.5720(2) 0.0525(15) Uani 0.30 1 d PU B 2
O12 O 0.3727(8) 0.0142(6) 0.5587(3) 0.058(2) Uani 0.22 1 d PU C 3

loop_
_atom_site_aniso_label
_atom_site_aniso_U_11
_atom_site_aniso_U_22
_atom_site_aniso_U_33
_atom_site_aniso_U_23
_atom_site_aniso_U_13
_atom_site_aniso_U_12
Mn2 0.01002(10) 0.01194(10) 0.01147(10) -0.00055(7) 0.00065(7) -0.00191(7)
Mn1 0.00989(10) 0.01317(10) 0.01066(10) -0.00011(7) 0.00071(7) -0.00169(7)
Cl2 0.01819(16) 0.01555(16) 0.01393(15) 0.00227(12) 0.00221(12) 0.00070(12)
Cl1 0.0312(2) 0.02512(19) 0.01248(16) -0.00621(13) -0.00010(14) -0.00863(15)
O1 0.0119(4) 0.0155(5) 0.0106(4) -0.0019(4) 0.0010(4) -0.0021(4)
O2 0.0175(5) 0.0167(5) 0.0165(5) -0.0033(4) 0.0011(4) -0.0023(4)
O4 0.0161(5) 0.0182(5) 0.0191(5) 0.0003(4) -0.0010(4) 0.0000(4)
O5 0.0200(5) 0.0271(6) 0.0152(5) 0.0034(4) -0.0011(4) -0.0059(4)
O7 0.0315(7) 0.0375(7) 0.0130(5) -0.0003(5) 0.0055(5) 0.0029(5)
O9 0.0367(7) 0.0161(5) 0.0213(6) 0.0043(4) 0.0098(5) -0.0026(5)
O3 0.0174(5) 0.0174(5) 0.0271(6) -0.0053(4) 0.0053(4) -0.0008(4)
O8 0.0278(6) 0.0214(6) 0.0451(8) 0.0126(5) 0.0108(6) 0.0085(5)
O6 0.0278(7) 0.0421(8) 0.0276(7) -0.0023(6) -0.0072(5) -0.0081(6)
N6 0.0121(5) 0.0134(6) 0.0176(6) 0.0013(4) 0.0005(4) 0.0012(4)
N4 0.0095(5) 0.0098(5) 0.0132(5) -0.0010(4) -0.0002(4) -0.0004(4)
N2 0.0118(5) 0.0205(6) 0.0157(6) 0.0035(5) 0.0008(4) 0.0002(5)
N3 0.0105(5) 0.0155(6) 0.0148(6) -0.0004(4) -0.0004(4) -0.0001(4)
N5 0.0125(5) 0.0145(6) 0.0149(6) 0.0002(4) -0.0006(4) -0.0020(4)
N1 0.0131(5) 0.0141(5) 0.0147(5) 0.0021(4) 0.0014(4) -0.0029(4)
C6 0.0091(6) 0.0124(6) 0.0131(6) -0.0013(5) -0.0005(5) -0.0001(5)
C5 0.0120(6) 0.0164(7) 0.0121(6) -0.0001(5) 0.0009(5) -0.0004(5)
C22 0.0116(6) 0.0120(6) 0.0146(6) -0.0017(5) 0.0013(5) 0.0001(5)
C20 0.0106(6) 0.0122(6) 0.0122(6) 0.0008(5) -0.0017(5) -0.0005(5)
C23 0.0155(7) 0.0124(6) 0.0211(7) 0.0001(5) 0.0012(5) -0.0022(5)
C28 0.0078(6) 0.0143(6) 0.0166(6) -0.0011(5) -0.0002(5) 0.0005(5)
C33 0.0170(7) 0.0138(6) 0.0087(6) -0.0007(5) -0.0026(5) 0.0014(5)
C1 0.0085(6) 0.0142(6) 0.0107(6) -0.0012(5) 0.0005(5) 0.0002(5)
C2 0.0119(6) 0.0140(6) 0.0144(6) -0.0004(5) 0.0013(5) -0.0009(5)
C15 0.0085(6) 0.0172(7) 0.0165(7) -0.0002(5) -0.0004(5) -0.0017(5)
C3 0.0157(6) 0.0146(6) 0.0165(7) -0.0040(5) 0.0010(5) -0.0028(5)
C21 0.0132(6) 0.0107(6) 0.0157(6) 0.0010(5) -0.0014(5) -0.0019(5)
C19 0.0135(6) 0.0155(7) 0.0197(7) 0.0002(5) -0.0011(5) 0.0015(5)
C27 0.0119(6) 0.0137(6) 0.0134(6) -0.0007(5) 0.0030(5) 0.0001(5)
C29 0.0133(6) 0.0189(7) 0.0200(7) -0.0054(6) -0.0001(5) 0.0010(5)
C4 0.0154(6) 0.0194(7) 0.0114(6) -0.0048(5) -0.0004(5) -0.0019(5)
C16 0.0128(6) 0.0226(7) 0.0163(7) -0.0026(6) -0.0020(5) -0.0011(5)
C17 0.0166(7) 0.0272(8) 0.0157(7) 0.0032(6) -0.0029(5) 0.0023(6)
C24 0.0136(7) 0.0174(7) 0.0271(8) -0.0024(6) -0.0022(6) -0.0045(5)
C34 0.0254(8) 0.0144(7) 0.0158(7) -0.0032(5) -0.0032(6) 0.0045(6)
C13 0.0178(7) 0.0261(8) 0.0207(7) 0.0027(6) 0.0031(6) 0.0055(6)
C9 0.0133(6) 0.0203(7) 0.0197(7) 0.0066(6) 0.0016(5) 0.0004(5)
C7 0.0170(7) 0.0123(6) 0.0159(7) -0.0007(5) 0.0028(5) -0.0019(5)
C8 0.0208(7) 0.0152(7) 0.0202(7) 0.0044(6) 0.0048(6) -0.0036(6)
C18 0.0175(7) 0.0185(7) 0.0218(7) 0.0049(6) -0.0018(6) 0.0014(6)
C14 0.0128(6) 0.0178(7) 0.0186(7) 0.0005(5) -0.0022(5) -0.0051(5)
C35 0.0180(7) 0.0166(7) 0.0137(6) 0.0016(5) 0.0010(5) 0.0029(5)
C30 0.0172(7) 0.0164(7) 0.0304(8) -0.0081(6) -0.0001(6) 0.0023(6)
C25 0.0160(7) 0.0224(7) 0.0221(7) -0.0002(6) -0.0061(6) -0.0024(6)
C26 0.0166(7) 0.0196(7) 0.0170(7) 0.0017(5) -0.0024(5) -0.0019(6)
C31 0.0191(7) 0.0127(7) 0.0361(9) 0.0014(6) 0.0002(6) 0.0027(6)
C32 0.0176(7) 0.0159(7) 0.0240(8) 0.0040(6) 0.0014(6) 0.0028(6)
C12 0.0276(9) 0.0387(10) 0.0274(9) 0.0067(8) 0.0145(7) 0.0096(8)
C10 0.0244(8) 0.0243(8) 0.0352(9) 0.0107(7) 0.0114(7) -0.0021(7)
C11 0.0293(9) 0.0368(10) 0.0410(11) 0.0147(9) 0.0213(8) 0.0022(8)
C36 0.0336(10) 0.0464(12) 0.0357(10) 0.0250(9) -0.0049(8) 0.0058(9)
O10 0.046(2) 0.054(2) 0.077(3) 0.035(2) -0.0290(18) -0.0236(17)
O11 0.039(3) 0.039(3) 0.079(4) 0.034(3) -0.010(3) 0.005(2)
O12 0.058(4) 0.034(4) 0.080(5) 0.009(4) -0.030(4) 0.012(3)

loop_
_atom_type_symbol
_atom_type_description
_atom_type_scat_dispersion_real
_atom_type_scat_dispersion_imag
_atom_type_scat_source
C C 0.0033 0.0016 'International Tables Vol C Tables 4.2.6.8 and 6.1.1.4'
H H 0.0000 0.0000 'International Tables Vol C Tables 4.2.6.8 and 6.1.1.4'
N N 0.0061 0.0033 'International Tables Vol C Tables 4.2.6.8 and 6.1.1.4'
O O 0.0106 0.0060 'International Tables Vol C Tables 4.2.6.8 and 6.1.1.4'
Cl Cl 0.1484 0.1585 'International Tables Vol C Tables 4.2.6.8 and 6.1.1.4'
Mn Mn 0.3368 0.7283 'International Tables Vol C Tables 4.2.6.8 and 6.1.1.4'

loop_
_geom_angle_atom_site_label_1
_geom_angle_atom_site_label_2
_geom_angle_atom_site_label_3
_geom_angle
O5 Mn2 O1 99.19(4)
O5 Mn2 O3 99.10(5)
O1 Mn2 O3 92.84(4)
O5 Mn2 N5 103.43(4)
O1 Mn2 N5 157.35(4)
O3 Mn2 N5 84.94(4)
O5 Mn2 N6 92.52(5)
O1 Mn2 N6 84.60(4)
O3 Mn2 N6 168.35(5)
N5 Mn2 N6 93.04(4)
O5 Mn2 N4 166.10(4)
O1 Mn2 N4 85.01(4)
O3 Mn2 N4 93.89(4)
N5 Mn2 N4 72.69(4)
N6 Mn2 N4 74.59(4)
O2 Mn1 O1 98.89(4)
O2 Mn1 O4 102.58(4)
O1 Mn1 O4 89.66(4)
O2 Mn1 N2 101.74(5)
O1 Mn1 N2 159.26(4)
O4 Mn1 N2 83.85(4)
O2 Mn1 N1 162.95(4)
O1 Mn1 N1 86.40(4)
O4 Mn1 N1 93.60(4)
N2 Mn1 N1 74.41(5)
O2 Mn1 N3 89.96(4)
O1 Mn1 N3 84.58(4)
O4 Mn1 N3 166.89(4)
N2 Mn1 N3 97.46(4)
N1 Mn1 N3 74.33(4)
O8 Cl2 O6 109.77(9)
O8 Cl2 O7 109.65(8)
O6 Cl2 O7 109.53(8)
O8 Cl2 O9 109.54(7)
O6 Cl2 O9 109.11(8)
O7 Cl2 O9 109.21(8)
C1 O1 Mn1 124.51(8)
C1 O1 Mn2 126.36(8)
Mn1 O1 Mn2 109.11(4)
C33 O2 Mn1 131.80(9)
C35 O4 Mn1 134.22(10)
C35 O5 Mn2 130.38(10)
C33 O3 Mn2 134.61(10)
C28 N6 C32 118.21(13)
C28 N6 Mn2 115.40(9)
C32 N6 Mn2 122.80(10)
C21 N4 C27 110.65(11)
C21 N4 C20 109.63(11)
C27 N4 C20 111.47(11)
C21 N4 Mn2 104.40(8)
C27 N4 Mn2 109.75(8)
C20 N4 Mn2 110.71(8)
C13 N2 C9 118.73(13)
C13 N2 Mn1 125.97(11)
C9 N2 Mn1 115.05(10)
C19 N3 C15 118.24(13)
C19 N3 Mn1 121.79(10)
C15 N3 Mn1 113.95(9)
C26 N5 C22 118.53(13)
C26 N5 Mn2 126.57(10)
C22 N5 Mn2 114.73(9)
C14 N1 C8 110.39(11)
C14 N1 C7 111.72(11)
C8 N1 C7 109.56(11)
C14 N1 Mn1 110.50(9)
C8 N1 Mn1 105.64(9)
C7 N1 Mn1 108.84(8)
C5 C6 C1 120.10(13)
C5 C6 C20 119.92(12)
C1 C6 C20 119.87(12)
C4 C5 C6 119.48(13)
C4 C5 H5 120.3
C6 C5 H5 120.3
N5 C22 C23 121.90(13)
N5 C22 C21 116.35(12)
C23 C22 C21 121.73(13)
N4 C20 C6 113.55(11)
N4 C20 H20A 108.9
C6 C20 H20A 108.9
N4 C20 H20B 108.9
C6 C20 H20B 108.9
H20A C20 H20B 107.7
C24 C23 C22 119.00(14)
C24 C23 H23 120.5
C22 C23 H23 120.5
N6 C28 C29 122.29(14)
N6 C28 C27 116.32(12)
C29 C28 C27 121.28(13)
O3 C33 O2 125.22(13)
O3 C33 C34 118.07(13)
O2 C33 C34 116.71(13)
O1 C1 C2 120.35(12)
O1 C1 C6 120.41(12)
C2 C1 C6 119.23(12)
C3 C2 C1 119.79(13)
C3 C2 C7 120.17(13)
C1 C2 C7 120.03(12)
N3 C15 C16 122.11(14)
N3 C15 C14 115.54(13)
C16 C15 C14 122.33(13)
C4 C3 C2 120.05(13)
C4 C3 H3 120.0
C2 C3 H3 120.0
N4 C21 C22 110.94(11)
N4 C21 H21A 109.5
C22 C21 H21A 109.5
N4 C21 H21B 109.5
C22 C21 H21B 109.5
H21A C21 H21B 108.0
N3 C19 C18 123.03(14)
N3 C19 H19 118.5
C18 C19 H19 118.5
N4 C27 C28 112.13(11)
N4 C27 H27A 109.2
C28 C27 H27A 109.2
N4 C27 H27B 109.2
C28 C27 H27B 109.2
H27A C27 H27B 107.9
C30 C29 C28 118.76(15)
C30 C29 H29 120.6
C28 C29 H29 120.6
C3 C4 C5 121.32(13)
C3 C4 Cl1 119.33(11)
C5 C4 Cl1 119.34(11)
C17 C16 C15 119.21(14)
C17 C16 H16 120.4
C15 C16 H16 120.4
C16 C17 C18 118.80(14)
C16 C17 H17 120.6
C18 C17 H17 120.6
C25 C24 C23 119.26(14)
C25 C24 H24 120.4
C23 C24 H24 120.4
C33 C34 H34A 109.5
C33 C34 H34B 109.5
H34A C34 H34B 109.5
C33 C34 H34C 109.5
H34A C34 H34C 109.5
H34B C34 H34C 109.5
N2 C13 C12 122.65(17)
N2 C13 H13 118.7
C12 C13 H13 118.7
N2 C9 C10 121.75(15)
N2 C9 C8 117.42(13)
C10 C9 C8 120.65(15)
N1 C7 C2 112.13(12)
N1 C7 H7A 109.2
C2 C7 H7A 109.2
N1 C7 H7B 109.2
C2 C7 H7B 109.2
H7A C7 H7B 107.9
N1 C8 C9 111.44(12)
N1 C8 H8A 109.3
C9 C8 H8A 109.3
N1 C8 H8B 109.3
C9 C8 H8B 109.3
H8A C8 H8B 108.0
C19 C18 C17 118.62(14)
C19 C18 H18 120.7
C17 C18 H18 120.7
N1 C14 C15 111.83(11)
N1 C14 H14A 109.2
C15 C14 H14A 109.2
N1 C14 H14B 109.2
C15 C14 H14B 109.2
H14A C14 H14B 107.9
O4 C35 O5 125.29(14)
O4 C35 C36 117.46(15)
O5 C35 C36 117.24(15)
C29 C30 C31 119.26(14)
C29 C30 H30 120.4
C31 C30 H30 120.4
C26 C25 C24 118.34(14)
C26 C25 H25 120.8
C24 C25 H25 120.8
N5 C26 C25 122.95(14)
N5 C26 H26 118.5
C25 C26 H26 118.5
C32 C31 C30 118.54(15)
C32 C31 H31 120.7
C30 C31 H31 120.7
N6 C32 C31 122.92(15)
N6 C32 H32 118.5
C31 C32 H32 118.5
C11 C12 C13 118.61(17)
C11 C12 H12 120.7
C13 C12 H12 120.7
C11 C10 C9 118.91(17)
C11 C10 H10 120.5
C9 C10 H10 120.5
C12 C11 C10 119.29(16)
C12 C11 H11 120.4
C10 C11 H11 120.4
C35 C36 H36A 109.5
C35 C36 H36B 109.5
H36A C36 H36B 109.5
C35 C36 H36C 109.5
H36A C36 H36C 109.5
H36B C36 H36C 109.5

loop_
_geom_bond_atom_site_label_1
_geom_bond_atom_site_label_2
_geom_bond_distance
Mn2 O5 2.0964(11)
Mn2 O1 2.1216(10)
Mn2 O3 2.1448(11)
Mn2 N5 2.2721(12)
Mn2 N6 2.2995(12)
Mn2 N4 2.3352(12)
Mn1 O2 2.0903(11)
Mn1 O1 2.1150(10)
Mn1 O4 2.1803(11)
Mn1 N2 2.2499(12)
Mn1 N1 2.3228(13)
Mn1 N3 2.3319(12)
Cl2 O8 1.4370(12)
Cl2 O6 1.4418(13)
Cl2 O7 1.4427(12)
Cl2 O9 1.4479(11)
Cl1 C4 1.7484(15)
O1 C1 1.3303(16)
O2 C33 1.2660(18)
O4 C35 1.2571(19)
O5 C35 1.2615(19)
O3 C33 1.2556(18)
N6 C28 1.3432(19)
N6 C32 1.3495(19)
N4 C21 1.4739(17)
N4 C27 1.4834(17)
N4 C20 1.4864(17)
N2 C13 1.344(2)
N2 C9 1.344(2)
N3 C19 1.3446(19)
N3 C15 1.3464(19)
N5 C26 1.3446(19)
N5 C22 1.3491(18)
N1 C14 1.4794(19)
N1 C8 1.4806(18)
N1 C7 1.4929(18)
C6 C5 1.3962(19)
C6 C1 1.4134(19)
C6 C20 1.5069(19)
C5 C4 1.387(2)
C5 H5 0.9500
C22 C23 1.391(2)
C22 C21 1.5094(19)
C20 H20A 0.9900
C20 H20B 0.9900
C23 C24 1.390(2)
C23 H23 0.9500
C28 C29 1.395(2)
C28 C27 1.5112(19)
C33 C34 1.509(2)
C1 C2 1.4120(19)
C2 C3 1.393(2)
C2 C7 1.5086(19)
C15 C16 1.393(2)
C15 C14 1.509(2)
C3 C4 1.385(2)
C3 H3 0.9500
C21 H21A 0.9900
C21 H21B 0.9900
C19 C18 1.386(2)
C19 H19 0.9500
C27 H27A 0.9900
C27 H27B 0.9900
C29 C30 1.387(2)
C29 H29 0.9500
C16 C17 1.387(2)
C16 H16 0.9500
C17 C18 1.391(2)
C17 H17 0.9500
C24 C25 1.388(2)
C24 H24 0.9500
C34 H34A 0.9800
C34 H34B 0.9800
C34 H34C 0.9800
C13 C12 1.384(2)
C13 H13 0.9500
C9 C10 1.395(2)
C9 C8 1.512(2)
C7 H7A 0.9900
C7 H7B 0.9900
C8 H8A 0.9900
C8 H8B 0.9900
C18 H18 0.9500
C14 H14A 0.9900
C14 H14B 0.9900
C35 C36 1.509(2)
C30 C31 1.388(2)
C30 H30 0.9500
C25 C26 1.387(2)
C25 H25 0.9500
C26 H26 0.9500
C31 C32 1.383(2)
C31 H31 0.9500
C32 H32 0.9500
C12 C11 1.384(3)
C12 H12 0.9500
C10 C11 1.384(3)
C10 H10 0.9500
C11 H11 0.9500
C36 H36A 0.9800
C36 H36B 0.9800
C36 H36C 0.9800

loop_
_geom_torsion_atom_site_label_1
_geom_torsion_atom_site_label_2
_geom_torsion_atom_site_label_3
_geom_torsion_atom_site_label_4
_geom_torsion
C1 C6 C5 C4 -0.7(2)
C20 C6 C5 C4 -177.12(13)
C26 N5 C22 C23 -1.0(2)
C26 N5 C22 C21 -179.63(13)
C21 N4 C20 C6 -178.68(11)
C27 N4 C20 C6 58.45(14)
C5 C6 C20 N4 -121.05(14)
C1 C6 C20 N4 62.54(16)
N5 C22 C23 C24 0.1(2)
C21 C22 C23 C24 178.67(14)
C32 N6 C28 C29 -0.6(2)
C32 N6 C28 C27 -177.04(13)
C5 C6 C1 O1 -177.32(12)
C20 C6 C1 O1 -0.92(19)
C5 C6 C1 C2 1.5(2)
C20 C6 C1 C2 177.94(12)
O1 C1 C2 C3 178.13(13)
C6 C1 C2 C3 -0.7(2)
O1 C1 C2 C7 -0.3(2)
C6 C1 C2 C7 -179.19(13)
C19 N3 C15 C16 0.5(2)
C19 N3 C15 C14 -177.61(12)
C1 C2 C3 C4 -0.9(2)
C7 C2 C3 C4 177.56(14)
C27 N4 C21 C22 -70.25(14)
C20 N4 C21 C22 166.40(11)
N5 C22 C21 N4 -31.35(17)
C23 C22 C21 N4 150.01(13)
C15 N3 C19 C18 0.0(2)
C21 N4 C27 C28 148.30(12)
C20 N4 C27 C28 -89.42(14)
N6 C28 C27 N4 -39.41(17)
C29 C28 C27 N4 144.14(13)
N6 C28 C29 C30 -0.6(2)
C27 C28 C29 C30 175.62(13)
C2 C3 C4 C5 1.8(2)
C2 C3 C4 Cl1 -177.25(11)
C6 C5 C4 C3 -0.9(2)
C6 C5 C4 Cl1 178.07(11)
N3 C15 C16 C17 -0.5(2)
C14 C15 C16 C17 177.52(14)
C15 C16 C17 C18 -0.1(2)
C22 C23 C24 C25 0.8(2)
C9 N2 C13 C12 0.7(2)
C13 N2 C9 C10 1.5(2)
C13 N2 C9 C8 -173.73(14)
C14 N1 C7 C2 55.91(15)
C8 N1 C7 C2 178.56(12)
C3 C2 C7 N1 -113.61(15)
C1 C2 C7 N1 64.83(17)
C14 N1 C8 C9 -76.80(15)
C7 N1 C8 C9 159.76(12)
N2 C9 C8 N1 -31.20(19)
C10 C9 C8 N1 153.55(15)
N3 C19 C18 C17 -0.6(2)
C16 C17 C18 C19 0.7(2)
C8 N1 C14 C15 150.67(12)
C7 N1 C14 C15 -87.15(14)
N3 C15 C14 N1 -43.47(17)
C16 C15 C14 N1 138.37(14)
C28 C29 C30 C31 1.2(2)
C23 C24 C25 C26 -0.8(2)
C22 N5 C26 C25 1.0(2)
C24 C25 C26 N5 -0.1(2)
C29 C30 C31 C32 -0.6(2)
C28 N6 C32 C31 1.3(2)
C30 C31 C32 N6 -0.7(2)
N2 C13 C12 C11 -1.4(3)
N2 C9 C10 C11 -2.9(3)
C8 C9 C10 C11 172.15(17)
C13 C12 C11 C10 -0.1(3)
C9 C10 C11 C12 2.1(3)
